data_7715678
loop_
_publ_author_name
'Ghosh, Moushakhi'
'Parvin, Nasrina'
'Panwaria, Prakash'
'Tothadi, Srinu'
'Bakthavatsalam, Rangarajan'
'Therambram, Arshad'
'Khan, Shabana'

_publ_section_title
;
 Diverse structural reactivity patterns of a POCOP ligand with coinage
 metals.
;
_journal_issue 18
_journal_name_full 'Dalton transactions (Cambridge, England : 2003)'
_journal_page_first 7763
_journal_page_last 7774
_journal_paper_doi 10.1039/d3dt03921h
_journal_volume 53
_journal_year 2024
_chemical_formula_moiety '2(C106 H104 Cu3 N6 O4 P4), 2(C H2 Cl2), 4(B F4), B2 F8 H O'
_chemical_formula_sum 'C214 H213 B6 Cl4 Cu6 F24 N12 O9 P8'
_chemical_formula_weight 4388.61
_space_group_crystal_system triclinic
_space_group_IT_number 2
_space_group_name_Hall '-P 1'
_space_group_name_H-M_alt 'P -1'
_atom_sites_solution_hydrogens geom
_audit_creation_date 2024-03-26
_audit_creation_method
;
Olex2 1.2
(compiled 2018.05.29 svn.r3508 for OlexSys, GUI svn.r5506)
;
_audit_update_record
;
2024-03-30 deposited with the CCDC.	2024-04-02 downloaded from the CCDC.
;
_cell_angle_alpha 93.161(10)
_cell_angle_beta 90.315(11)
_cell_angle_gamma 103.514(10)
_cell_formula_units_Z 1
_cell_length_a 13.814(5)
_cell_length_b 16.572(6)
_cell_length_c 23.261(8)
_cell_measurement_reflns_used 9113
_cell_measurement_temperature 100
_cell_measurement_theta_max 22.73
_cell_measurement_theta_min 2.34
_cell_volume 5169(3)
_computing_cell_refinement 'SAINT V8.40B (?, 2016)'
_computing_data_reduction 'SAINT V8.40B (?, 2016)'
_computing_molecular_graphics 'Olex2 (Dolomanov et al., 2009)'
_computing_publication_material 'Olex2 (Dolomanov et al., 2009)'
_computing_structure_refinement 'ShelXL (Sheldrick, 2015)'
_computing_structure_solution 'SHELXT 2018/2 (Sheldrick, 2018)'
_diffrn_ambient_temperature 100.0
_diffrn_measured_fraction_theta_full 0.998
_diffrn_measured_fraction_theta_max 0.998
_diffrn_measurement_device_type 'Bruker APEX-II CCD'
_diffrn_measurement_method '\f and \w scans'
_diffrn_radiation_type MoK\a
_diffrn_radiation_wavelength 0.71073
_diffrn_reflns_av_R_equivalents 0.2358
_diffrn_reflns_av_unetI/netI 0.1366
_diffrn_reflns_Laue_measured_fraction_full 0.998
_diffrn_reflns_Laue_measured_fraction_max 0.998
_diffrn_reflns_limit_h_max 16
_diffrn_reflns_limit_h_min -16
_diffrn_reflns_limit_k_max 19
_diffrn_reflns_limit_k_min -19
_diffrn_reflns_limit_l_max 27
_diffrn_reflns_limit_l_min -27
_diffrn_reflns_number 178187
_diffrn_reflns_point_group_measured_fraction_full 0.998
_diffrn_reflns_point_group_measured_fraction_max 0.998
_diffrn_reflns_theta_full 25.000
_diffrn_reflns_theta_max 25.000
_diffrn_reflns_theta_min 2.191
_exptl_absorpt_coefficient_mu 0.802
_exptl_absorpt_correction_T_max 0.7454
_exptl_absorpt_correction_T_min 0.6138
_exptl_absorpt_correction_type multi-scan
_exptl_absorpt_process_details
'SADABS-2016/2 (Bruker,2016/2) was used for absorption correction. wR2(int) was 0.1297 before and 0.0850 after correction. The Ratio of minimum to maximum transmission is 0.8235. The \l/2 correction factor is Not present.'
_exptl_crystal_colour yellow
_exptl_crystal_colour_primary yellow
_exptl_crystal_density_diffrn 1.410
_exptl_crystal_description block
_exptl_crystal_F_000 2261
_exptl_crystal_size_max 0.16
_exptl_crystal_size_mid 0.12
_exptl_crystal_size_min 0.08
_refine_diff_density_max 1.271
_refine_diff_density_min -0.944
_refine_diff_density_rms 0.116
_refine_ls_extinction_method none
_refine_ls_goodness_of_fit_ref 1.074
_refine_ls_hydrogen_treatment constr
_refine_ls_matrix_type full
_refine_ls_number_parameters 1292
_refine_ls_number_reflns 18187
_refine_ls_number_restraints 0
_refine_ls_restrained_S_all 1.074
_refine_ls_R_factor_all 0.1676
_refine_ls_R_factor_gt 0.0922
_refine_ls_shift/su_max 0.001
_refine_ls_shift/su_mean 0.000
_refine_ls_structure_factor_coef Fsqd
_refine_ls_weighting_details 'w=1/[\s^2^(Fo^2^)+(0.0355P)^2^+46.3381P] where P=(Fo^2^+2Fc^2^)/3'
_refine_ls_weighting_scheme calc
_refine_ls_wR_factor_gt 0.1741
_refine_ls_wR_factor_ref 0.2026
_reflns_Friedel_coverage 0.000
_reflns_number_gt 10788
_reflns_number_total 18187
_reflns_threshold_expression 'I > 2\s(I)'
_cod_data_source_file d3dt03921h2.cif
_cod_data_source_block mo_mg_rp_c_bpy_0m_a
_cod_depositor_comments 'Adding full bibliography for 7715672--7715682.cif.'
_cod_database_code 7715678
_shelx_shelxl_version_number 2018/3
_shelx_space_group_comment
;
The symmetry employed for this shelxl refinement is uniquely defined
by the following loop, which should always be used as a source of
symmetry information in preference to the above space-group names.
They are only intended as comments.
;
_shelx_estimated_absorpt_t_max 0.939
_shelx_estimated_absorpt_t_min 0.882
_olex2_refinement_description
;
1. Fixed Uiso
 At 1.2 times of:
  All C(H) groups, All C(H,H) groups
 At 1.5 times of:
  All C(H,H,H) groups, All O(H) groups
2. Others
 Sof(F9)=1-FVAR(1)
 Sof(F6)=FVAR(1)
 Fixed Sof: O5(0.5) H6(0.5)
3.a Secondary CH2 refined with riding coordinates:
 C03R(H03A,H03B)
3.b Aromatic/amide H refined with riding coordinates:
 C16(H16), C27(H27), C24(H24), C4(H4), C22(H22), C14(H14), C12(H12), C13(H13),
 C18(H18), C76(H76), C10(H10), C70(H70), C15(H15), C49(H49), C19(H19), C97(H97),
  C7(H7), C9(H9), C2(H2), C1(H1), C48(H48), C3(H3), C20(H20), C61(H61),
 C60(H60), C8(H8), C66(H66), C51(H51), C21(H21), C106(H106), C44(H44), C64(H64),
  C69(H69), C73(H73), C50(H50), C02I(H02I), C45(H45), C47(H47), C52(H52),
 C38(H38), C68(H68), C42(H42), C105(H105), C62(H62), C90(H90), C40(H40),
 C93(H93), C103(H103), C55(H55), C63(H63), C67(H67), C46(H46), C39(H39),
 C104(H104), C96(H96), C86(H86), C98(H98), C88(H88), C99(H99), C100(H100),
 C87(H87), C57(H57), C95(H95), C41(H41), C89(H89), C56(H56), C94(H94), C58(H58)
3.c Idealised Me refined as rotating group:
 C30(H30A,H30B,H30C), C35(H35A,H35B,H35C), C79(H79A,H79B,H79C), C80(H80A,H80B,
 H80C), C34(H34A,H34B,H34C), C31(H31A,H31B,H31C), C36(H36A,H36B,H36C), C82(H82A,
 H82B,H82C), C78(H78A,H78B,H78C), C32(H32A,H32B,H32C), C83(H83A,H83B,H83C),
 C84(H84A,H84B,H84C)
3.d Idealised tetrahedral OH refined as rotating group:
 O5(H6)
;
_olex2_submission_special_instructions 'No special instructions were received'

loop_
_space_group_symop_operation_xyz
'x, y, z'
'-x, -y, -z'

loop_
_atom_site_label
_atom_site_type_symbol
_atom_site_fract_x
_atom_site_fract_y
_atom_site_fract_z
_atom_site_U_iso_or_equiv
_atom_site_adp_type
_atom_site_occupancy
_atom_site_site_symmetry_order
_atom_site_calc_flag
_atom_site_refinement_flags_posn
_atom_site_refinement_flags_adp
_atom_site_refinement_flags_occupancy
_atom_site_disorder_assembly
_atom_site_disorder_group
Cu1 Cu 0.61546(6) 0.81980(5) 0.87206(4) 0.0144(2) Uani 1 1 d . . . . .
Cu2 Cu 0.41513(7) 0.43039(6) 0.69009(4) 0.0267(3) Uani 1 1 d . . . . .
Cu3 Cu 0.82245(8) 0.93971(6) 0.59702(5) 0.0320(3) Uani 1 1 d . . . . .
P2 P 0.54596(13) 0.68372(11) 0.85932(8) 0.0125(4) Uani 1 1 d . . . . .
P3 P 0.35445(14) 0.36235(12) 0.76152(9) 0.0183(5) Uani 1 1 d . . . . .
P1 P 0.63794(14) 0.89643(11) 0.79575(9) 0.0161(4) Uani 1 1 d . . . . .
P4 P 0.75464(18) 1.04178(14) 0.58501(9) 0.0292(5) Uani 1 1 d . . . . .
Cl2 Cl 0.2432(2) 0.6839(2) 0.99620(18) 0.0913(12) Uani 1 1 d . . . . .
Cl1 Cl 0.0342(2) 0.6156(2) 1.00509(14) 0.0851(11) Uani 1 1 d . . . . .
O3 O 0.6258(3) 0.6327(3) 0.8327(2) 0.0154(11) Uani 1 1 d . . . . .
O4 O 0.4383(3) 0.3475(3) 0.8088(2) 0.0152(11) Uani 1 1 d . . . . .
F1 F 0.1403(3) 0.9392(3) 0.8611(2) 0.0386(12) Uani 1 1 d . . . . .
F4 F 0.1223(4) 0.8790(3) 0.9474(2) 0.0400(13) Uani 1 1 d . . . . .
O1 O 0.7806(4) 1.1218(3) 0.6314(2) 0.0275(13) Uani 1 1 d . . . . .
O2 O 0.7307(4) 0.9772(3) 0.8076(2) 0.0204(12) Uani 1 1 d . . . . .
F2 F 0.0160(4) 0.8273(4) 0.8735(2) 0.0541(15) Uani 1 1 d . . . . .
N1 N 0.5289(4) 0.8668(3) 0.9320(3) 0.0162(14) Uani 1 1 d . . . . .
N2 N 0.7164(4) 0.8532(3) 0.9385(3) 0.0148(14) Uani 1 1 d . . . . .
F3 F 0.1778(5) 0.8150(4) 0.8716(3) 0.0697(19) Uani 1 1 d . . . . .
N4 N 0.5526(5) 0.4767(4) 0.6606(3) 0.0244(16) Uani 1 1 d . . . . .
F7 F 0.0927(4) 0.6329(3) 0.6313(3) 0.0655(18) Uani 1 1 d . . . . .
N6 N 0.9093(5) 0.8994(4) 0.6533(3) 0.0263(16) Uani 1 1 d . . . . .
C28 C 0.7111(5) 0.5236(4) 0.8390(3) 0.0141(16) Uani 1 1 d . . . . .
C16 C 0.4094(5) 0.5705(4) 0.9257(3) 0.0160(17) Uani 1 1 d . . . . .
H16 H 0.372513 0.550099 0.891238 0.019 Uiso 1 1 calc R . . . .
F13 F 0.4055(5) 0.1892(4) 0.5678(3) 0.0730(19) Uani 1 1 d . . . . .
C11 C 0.4962(5) 0.6326(4) 0.9237(3) 0.0138(16) Uani 1 1 d . . . . .
N3 N 0.3744(5) 0.4826(4) 0.6214(3) 0.0268(16) Uani 1 1 d . . . . .
C23 C 0.6213(5) 0.5472(4) 0.8311(3) 0.0138(16) Uani 1 1 d . . . . .
C27 C 0.7037(5) 0.4379(4) 0.8332(3) 0.0139(16) Uani 1 1 d . . . . .
H27 H 0.763673 0.419909 0.837200 0.017 Uiso 1 1 calc R . . . .
C26 C 0.6163(5) 0.3762(4) 0.8222(3) 0.0139(16) Uani 1 1 d . . . . .
C71 C 0.7791(5) 1.0434(4) 0.7754(3) 0.0154(17) Uani 1 1 d . . . . .
C24 C 0.5329(5) 0.4901(4) 0.8209(3) 0.0139(16) Uani 1 1 d . . . . .
H24 H 0.473241 0.508522 0.816438 0.017 Uiso 1 1 calc R . . . .
C17 C 0.4430(5) 0.6641(4) 0.8077(3) 0.0127(16) Uani 1 1 d . . . . .
C5 C 0.6823(5) 0.8863(4) 0.9855(3) 0.0154(16) Uani 1 1 d . . . . .
C25 C 0.5295(5) 0.4049(4) 0.8168(3) 0.0168(17) Uani 1 1 d . . . . .
C4 C 0.7419(6) 0.9193(5) 1.0330(4) 0.028(2) Uani 1 1 d . . . . .
H4 H 0.715421 0.944246 1.065123 0.034 Uiso 1 1 calc R . . . .
C77 C 0.8876(5) 1.0987(4) 0.8668(3) 0.0190(17) Uani 1 1 d . . . . .
C22 C 0.4584(6) 0.6504(4) 0.7497(3) 0.0183(17) Uani 1 1 d . . . . .
H22 H 0.519945 0.639543 0.737557 0.022 Uiso 1 1 calc R . . . .
C14 C 0.4305(6) 0.5667(5) 1.0276(3) 0.0233(19) Uani 1 1 d . . . . .
H14 H 0.408131 0.543726 1.063079 0.028 Uiso 1 1 calc R . . . .
C29 C 0.8110(5) 0.5837(5) 0.8534(3) 0.0232(18) Uani 1 1 d . . . . .
C12 C 0.5493(6) 0.6610(4) 0.9746(3) 0.0188(17) Uani 1 1 d . . . . .
H12 H 0.608787 0.703448 0.973690 0.023 Uiso 1 1 calc R . . . .
C13 C 0.5171(6) 0.6287(5) 1.0264(3) 0.0214(18) Uani 1 1 d . . . . .
H13 H 0.554056 0.648780 1.060901 0.026 Uiso 1 1 calc R . . . .
C18 C 0.3501(5) 0.6784(4) 0.8245(3) 0.0189(18) Uani 1 1 d . . . . .
H18 H 0.337697 0.687696 0.864119 0.023 Uiso 1 1 calc R . . . .
C30 C 0.8401(6) 0.6442(5) 0.8059(4) 0.031(2) Uani 1 1 d . . . . .
H30A H 0.846463 0.613146 0.769600 0.047 Uiso 1 1 calc GR . . . .
H30B H 0.903805 0.682940 0.816130 0.047 Uiso 1 1 calc GR . . . .
H30C H 0.788597 0.675405 0.801480 0.047 Uiso 1 1 calc GR . . . .
C76 C 0.7548(5) 1.0498(4) 0.7192(3) 0.0178(17) Uani 1 1 d . . . . .
H76 H 0.702587 1.008727 0.700796 0.021 Uiso 1 1 calc R . . . .
C10 C 0.4310(5) 0.8678(4) 0.9267(4) 0.0206(18) Uani 1 1 d . . . . .
H10 H 0.398499 0.853852 0.890230 0.025 Uiso 1 1 calc R . . . .
C35 C 0.5567(6) 0.2376(5) 0.8628(3) 0.0228(18) Uani 1 1 d . . . . .
H35A H 0.583901 0.262305 0.900405 0.034 Uiso 1 1 calc GR . . . .
H35B H 0.559461 0.178928 0.859524 0.034 Uiso 1 1 calc GR . . . .
H35C H 0.487445 0.241790 0.858901 0.034 Uiso 1 1 calc GR . . . .
C6 C 0.5744(5) 0.8872(4) 0.9839(3) 0.0144(16) Uiso 1 1 d . . . . .
C53 C 0.5520(6) 0.5109(5) 0.6094(3) 0.0230(18) Uani 1 1 d . . . . .
C70 C 0.7099(6) 0.7817(5) 0.7321(4) 0.0248(19) Uani 1 1 d . . . . .
H70 H 0.744290 0.777714 0.766861 0.030 Uiso 1 1 calc R . . . .
C75 C 0.8055(6) 1.1153(5) 0.6888(3) 0.0228(18) Uani 1 1 d . . . . .
C33 C 0.6184(5) 0.2840(4) 0.8150(3) 0.0159(16) Uiso 1 1 d . . . . .
C65 C 0.6541(5) 0.8412(4) 0.7285(3) 0.0187(17) Uani 1 1 d . . . . .
C15 C 0.3765(6) 0.5381(5) 0.9773(3) 0.0208(18) Uani 1 1 d . . . . .
H15 H 0.316566 0.496174 0.978356 0.025 Uiso 1 1 calc R . . . .
C49 C 0.6397(6) 0.4651(5) 0.6806(4) 0.030(2) Uani 1 1 d . . . . .
H49 H 0.640643 0.440878 0.716619 0.036 Uiso 1 1 calc R . . . .
C59 C 0.5269(5) 0.9341(4) 0.7833(3) 0.0166(17) Uani 1 1 d . . . . .
C79 C 0.7991(6) 1.0930(5) 0.9070(3) 0.0253(19) Uani 1 1 d . . . . .
H79A H 0.750230 1.040405 0.898238 0.038 Uiso 1 1 calc GR . . . .
H79B H 0.768112 1.139514 0.901306 0.038 Uiso 1 1 calc GR . . . .
H79C H 0.822334 1.095392 0.947052 0.038 Uiso 1 1 calc GR . . . .
C19 C 0.2771(6) 0.6790(5) 0.7840(4) 0.0254(19) Uani 1 1 d . . . . .
H19 H 0.214763 0.688471 0.795828 0.031 Uiso 1 1 calc R . . . .
C97 C 0.5715(7) 0.9468(6) 0.5506(4) 0.036(2) Uani 1 1 d . . . . .
H97 H 0.607498 0.919281 0.524463 0.043 Uiso 1 1 calc R . . . .
C7 C 0.5231(6) 0.9067(5) 1.0317(3) 0.026(2) Uani 1 1 d . . . . .
H7 H 0.555800 0.918996 1.068259 0.032 Uiso 1 1 calc R . . . .
C80 C 0.9319(6) 1.0232(4) 0.8721(3) 0.0226(18) Uani 1 1 d . . . . .
H80A H 0.947968 1.018081 0.912612 0.034 Uiso 1 1 calc GR . . . .
H80B H 0.992583 1.030155 0.849482 0.034 Uiso 1 1 calc GR . . . .
H80C H 0.883437 0.973022 0.857595 0.034 Uiso 1 1 calc GR . . . .
C9 C 0.3780(6) 0.8883(5) 0.9728(4) 0.028(2) Uani 1 1 d . . . . .
H9 H 0.309836 0.888886 0.968045 0.033 Uiso 1 1 calc R . . . .
C2 C 0.8772(6) 0.8803(5) 0.9847(3) 0.027(2) Uani 1 1 d . . . . .
H2 H 0.944831 0.876821 0.983231 0.032 Uiso 1 1 calc R . . . .
C1 C 0.8126(5) 0.8503(5) 0.9386(3) 0.0212(18) Uani 1 1 d . . . . .
H1 H 0.837637 0.826511 0.905404 0.025 Uiso 1 1 calc R . . . .
C48 C 0.2506(6) 0.3786(5) 0.8632(3) 0.0252(19) Uani 1 1 d . . . . .
H48 H 0.288127 0.344534 0.880148 0.030 Uiso 1 1 calc R . . . .
C3 C 0.8417(6) 0.9153(5) 1.0327(4) 0.033(2) Uani 1 1 d . . . . .
H3 H 0.884211 0.936310 1.065028 0.039 Uiso 1 1 calc R . . . .
N0AA N 0.8351(5) 0.8344(4) 0.5521(3) 0.0314(17) Uani 1 1 d . . . . .
C43 C 0.2678(5) 0.4024(4) 0.8068(3) 0.0218(18) Uani 1 1 d . . . . .
C72 C 0.8554(5) 1.1025(4) 0.8039(3) 0.0152(16) Uani 1 1 d . . . . .
C20 C 0.2943(6) 0.6660(5) 0.7265(4) 0.027(2) Uani 1 1 d . . . . .
H20 H 0.243861 0.666404 0.698668 0.032 Uiso 1 1 calc R . . . .
C61 C 0.3486(6) 0.8973(5) 0.7671(4) 0.028(2) Uani 1 1 d . . . . .
H61 H 0.289502 0.856522 0.756910 0.034 Uiso 1 1 calc R . . . .
C60 C 0.4399(6) 0.8761(5) 0.7679(3) 0.026(2) Uani 1 1 d . . . . .
H60 H 0.442740 0.820400 0.757696 0.032 Uiso 1 1 calc R . . . .
C8 C 0.4243(6) 0.9080(5) 1.0257(4) 0.028(2) Uani 1 1 d . . . . .
H8 H 0.388488 0.922449 1.057945 0.034 Uiso 1 1 calc R . . . .
C66 C 0.6036(6) 0.8456(5) 0.6766(4) 0.029(2) Uani 1 1 d . . . . .
H66 H 0.565627 0.886127 0.673490 0.035 Uiso 1 1 calc R . . . .
C34 C 0.5774(6) 0.2481(5) 0.7551(3) 0.0265(19) Uani 1 1 d . . . . .
H34A H 0.507702 0.251115 0.751379 0.040 Uiso 1 1 calc GR . . . .
H34B H 0.581895 0.189959 0.750161 0.040 Uiso 1 1 calc GR . . . .
H34C H 0.616581 0.280252 0.725476 0.040 Uiso 1 1 calc GR . . . .
C101 C 0.8882(6) 0.7897(5) 0.5806(4) 0.029(2) Uani 1 1 d . . . . .
C51 C 0.7257(7) 0.5204(5) 0.5987(4) 0.034(2) Uani 1 1 d . . . . .
H51 H 0.784874 0.535053 0.577219 0.041 Uiso 1 1 calc R . . . .
C92 C 0.6218(6) 1.0146(5) 0.5856(3) 0.029(2) Uani 1 1 d . . . . .
C21 C 0.3859(6) 0.6522(4) 0.7091(3) 0.0234(19) Uani 1 1 d . . . . .
H21 H 0.398325 0.644130 0.669328 0.028 Uiso 1 1 calc R . . . .
C106 C 0.9442(6) 0.9348(5) 0.7055(4) 0.031(2) Uani 1 1 d . . . . .
H106 H 0.934802 0.988651 0.715906 0.037 Uiso 1 1 calc R . . . .
C44 C 0.2157(6) 0.4549(5) 0.7838(4) 0.0258(19) Uani 1 1 d . . . . .
H44 H 0.229319 0.472797 0.745945 0.031 Uiso 1 1 calc R . . . .
C31 C 0.8040(6) 0.6313(5) 0.9114(4) 0.028(2) Uani 1 1 d . . . . .
H31A H 0.750713 0.661029 0.909061 0.043 Uiso 1 1 calc GR . . . .
H31B H 0.867486 0.671287 0.920242 0.043 Uiso 1 1 calc GR . . . .
H31C H 0.789502 0.591932 0.941913 0.043 Uiso 1 1 calc GR . . . .
C36 C 0.7237(6) 0.2728(5) 0.8218(4) 0.028(2) Uani 1 1 d . . . . .
H36A H 0.766206 0.303753 0.792950 0.041 Uiso 1 1 calc GR . . . .
H36B H 0.723343 0.213688 0.816564 0.041 Uiso 1 1 calc GR . . . .
H36C H 0.749630 0.293859 0.860472 0.041 Uiso 1 1 calc GR . . . .
C64 C 0.5227(6) 1.0161(5) 0.7969(3) 0.0253(19) Uani 1 1 d . . . . .
H64 H 0.581779 1.056931 0.807103 0.030 Uiso 1 1 calc R . . . .
C74 C 0.8815(6) 1.1784(5) 0.7141(3) 0.0214(18) Uani 1 1 d . . . . .
C69 C 0.7151(6) 0.7281(5) 0.6846(4) 0.032(2) Uani 1 1 d . . . . .
H69 H 0.753517 0.687718 0.687075 0.038 Uiso 1 1 calc R . . . .
C73 C 0.9037(5) 1.1677(5) 0.7717(3) 0.0206(18) Uani 1 1 d . . . . .
H73 H 0.956076 1.208510 0.790244 0.025 Uiso 1 1 calc R . . . .
C50 C 0.7271(6) 0.4866(5) 0.6515(4) 0.034(2) Uani 1 1 d . . . . .
H50 H 0.787414 0.478478 0.667385 0.041 Uiso 1 1 calc R . . . .
C82 C 0.8640(7) 1.3021(5) 0.6606(4) 0.043(2) Uani 1 1 d . . . . .
H82A H 0.816007 1.266558 0.633352 0.064 Uiso 1 1 calc GR . . . .
H82B H 0.900445 1.351018 0.641537 0.064 Uiso 1 1 calc GR . . . .
H82C H 0.828542 1.319830 0.693571 0.064 Uiso 1 1 calc GR . . . .
C02I C 0.9040(7) 0.7170(6) 0.5563(4) 0.039(2) Uani 1 1 d . . . . .
H02I H 0.944006 0.687189 0.575583 0.047 Uiso 1 1 calc R . . . .
C78 C 0.9659(6) 1.1764(5) 0.8880(4) 0.027(2) Uani 1 1 d . . . . .
H78A H 0.939537 1.225793 0.883634 0.041 Uiso 1 1 calc GR . . . .
H78B H 1.026209 1.180767 0.865257 0.041 Uiso 1 1 calc GR . . . .
H78C H 0.982031 1.172478 0.928682 0.041 Uiso 1 1 calc GR . . . .
C37 C 0.2893(6) 0.2556(5) 0.7433(4) 0.0234(19) Uani 1 1 d . . . . .
C45 C 0.1433(6) 0.4818(5) 0.8158(4) 0.037(2) Uani 1 1 d . . . . .
H45 H 0.107190 0.517443 0.799478 0.044 Uiso 1 1 calc R . . . .
C47 C 0.1761(6) 0.4066(5) 0.8945(4) 0.034(2) Uani 1 1 d . . . . .
H47 H 0.162176 0.389781 0.932527 0.040 Uiso 1 1 calc R . . . .
C52 C 0.6370(7) 0.5324(5) 0.5777(4) 0.035(2) Uani 1 1 d . . . . .
H52 H 0.634574 0.555526 0.541439 0.043 Uiso 1 1 calc R . . . .
C38 C 0.3038(7) 0.2244(5) 0.6880(4) 0.034(2) Uani 1 1 d . . . . .
H38 H 0.347053 0.257922 0.662532 0.041 Uiso 1 1 calc R . . . .
C68 C 0.6657(7) 0.7331(5) 0.6348(4) 0.033(2) Uani 1 1 d . . . . .
H68 H 0.670130 0.696188 0.602709 0.040 Uiso 1 1 calc R . . . .
C42 C 0.2276(7) 0.2051(5) 0.7793(4) 0.038(2) Uani 1 1 d . . . . .
H42 H 0.217801 0.225868 0.817146 0.045 Uiso 1 1 calc R . . . .
C105 C 0.9921(7) 0.8977(5) 0.7438(4) 0.035(2) Uani 1 1 d . . . . .
H105 H 1.013546 0.924801 0.780284 0.041 Uiso 1 1 calc R . . . .
C91 C 0.7868(7) 1.0961(6) 0.5196(4) 0.036(2) Uani 1 1 d . . . . .
C32 C 0.8971(6) 0.5396(5) 0.8598(4) 0.033(2) Uani 1 1 d . . . . .
H32A H 0.882620 0.501434 0.891038 0.050 Uiso 1 1 calc GR . . . .
H32B H 0.959241 0.581085 0.868714 0.050 Uiso 1 1 calc GR . . . .
H32C H 0.903878 0.508170 0.823702 0.050 Uiso 1 1 calc GR . . . .
C62 C 0.3446(7) 0.9793(5) 0.7812(4) 0.036(2) Uani 1 1 d . . . . .
H62 H 0.282682 0.994888 0.781221 0.043 Uiso 1 1 calc R . . . .
C90 C 0.8386(6) 1.0631(6) 0.4778(4) 0.036(2) Uani 1 1 d . . . . .
H90 H 0.860537 1.013937 0.483691 0.043 Uiso 1 1 calc R . . . .
C81 C 0.9379(6) 1.2530(5) 0.6817(4) 0.031(2) Uani 1 1 d . . . . .
C40 C 0.1919(6) 0.0949(5) 0.7070(5) 0.040(2) Uani 1 1 d . . . . .
H40 H 0.157197 0.040281 0.694457 0.048 Uiso 1 1 calc R . . . .
C93 C 0.5659(7) 1.0564(6) 0.6212(4) 0.040(2) Uani 1 1 d . . . . .
H93 H 0.598706 1.104726 0.643758 0.048 Uiso 1 1 calc R . . . .
C54 C 0.4531(7) 0.5233(5) 0.5914(4) 0.030(2) Uani 1 1 d . . . . .
C102 C 0.9258(6) 0.8241(5) 0.6383(4) 0.030(2) Uani 1 1 d . . . . .
C103 C 0.9741(6) 0.7824(5) 0.6752(4) 0.034(2) Uani 1 1 d . . . . .
H103 H 0.983412 0.728758 0.664108 0.041 Uiso 1 1 calc R . . . .
C55 C 0.2821(7) 0.4917(6) 0.6076(4) 0.037(2) Uani 1 1 d . . . . .
H55 H 0.226559 0.461530 0.627448 0.045 Uiso 1 1 calc R . . . .
C63 C 0.4321(6) 1.0376(5) 0.7954(4) 0.032(2) Uani 1 1 d . . . . .
H63 H 0.429639 1.093709 0.804268 0.038 Uiso 1 1 calc R . . . .
B1 B 0.1141(7) 0.8631(6) 0.8882(4) 0.028(2) Uani 1 1 d . . . . .
C67 C 0.6088(7) 0.7914(5) 0.6301(4) 0.033(2) Uani 1 1 d . . . . .
H67 H 0.573741 0.793885 0.595241 0.040 Uiso 1 1 calc R . . . .
C46 C 0.1237(6) 0.4575(5) 0.8707(4) 0.035(2) Uani 1 1 d . . . . .
H46 H 0.073773 0.475838 0.892145 0.042 Uiso 1 1 calc R . . . .
C39 C 0.2536(7) 0.1424(5) 0.6702(4) 0.041(2) Uani 1 1 d . . . . .
H39 H 0.262879 0.120478 0.632521 0.050 Uiso 1 1 calc R . . . .
C104 C 1.0090(6) 0.8210(5) 0.7293(4) 0.035(2) Uani 1 1 d . . . . .
H104 H 1.043376 0.794528 0.755047 0.042 Uiso 1 1 calc R . . . .
C96 C 0.4697(8) 0.9196(6) 0.5537(4) 0.048(3) Uani 1 1 d . . . . .
H96 H 0.435523 0.872657 0.530301 0.057 Uiso 1 1 calc R . . . .
C86 C 0.7608(7) 1.1717(6) 0.5122(4) 0.041(2) Uani 1 1 d . . . . .
H86 H 0.725645 1.194736 0.541297 0.049 Uiso 1 1 calc R . . . .
C98 C 0.7939(7) 0.8047(6) 0.5006(4) 0.045(3) Uani 1 1 d . . . . .
H98 H 0.756023 0.836360 0.481283 0.054 Uiso 1 1 calc R . . . .
C83 C 1.0158(8) 1.3134(6) 0.7207(4) 0.056(3) Uani 1 1 d . . . . .
H83A H 0.983063 1.332690 0.754208 0.084 Uiso 1 1 calc GR . . . .
H83B H 1.048156 1.361145 0.699007 0.084 Uiso 1 1 calc GR . . . .
H83C H 1.065975 1.284820 0.733537 0.084 Uiso 1 1 calc GR . . . .
C88 C 0.8343(7) 1.1778(6) 0.4187(4) 0.044(2) Uani 1 1 d . . . . .
H88 H 0.850431 1.204663 0.383838 0.053 Uiso 1 1 calc R . . . .
C99 C 0.8035(8) 0.7312(6) 0.4746(4) 0.050(3) Uani 1 1 d . . . . .
H99 H 0.772098 0.711142 0.438531 0.060 Uiso 1 1 calc R . . . .
C100 C 0.8603(8) 0.6872(6) 0.5026(4) 0.048(3) Uani 1 1 d . . . . .
H100 H 0.870012 0.636416 0.485384 0.058 Uiso 1 1 calc R . . . .
C87 C 0.7870(7) 1.2131(6) 0.4616(4) 0.045(3) Uani 1 1 d . . . . .
H87 H 0.772025 1.265510 0.456916 0.054 Uiso 1 1 calc R . . . .
C57 C 0.3472(7) 0.5867(6) 0.5371(4) 0.043(3) Uani 1 1 d . . . . .
H57 H 0.338521 0.624427 0.509258 0.052 Uiso 1 1 calc R . . . .
C95 C 0.4172(8) 0.9607(6) 0.5908(5) 0.048(3) Uani 1 1 d . . . . .
H95 H 0.347024 0.941058 0.592991 0.058 Uiso 1 1 calc R . . . .
C41 C 0.1790(7) 0.1241(5) 0.7615(5) 0.045(3) Uani 1 1 d . . . . .
H41 H 0.137280 0.089580 0.787219 0.054 Uiso 1 1 calc R . . . .
C89 C 0.8582(7) 1.1034(6) 0.4267(4) 0.047(3) Uani 1 1 d . . . . .
H89 H 0.889051 1.078506 0.396440 0.056 Uiso 1 1 calc R . . . .
C56 C 0.2659(7) 0.5431(6) 0.5659(4) 0.041(2) Uani 1 1 d . . . . .
H56 H 0.200590 0.548496 0.557066 0.049 Uiso 1 1 calc R . . . .
C94 C 0.4638(7) 1.0287(7) 0.6242(4) 0.049(3) Uani 1 1 d . . . . .
H94 H 0.426740 1.056730 0.649290 0.059 Uiso 1 1 calc R . . . .
C58 C 0.4408(8) 0.5751(5) 0.5488(4) 0.040(2) Uani 1 1 d . . . . .
H58 H 0.496416 0.602565 0.527796 0.048 Uiso 1 1 calc R . . . .
C84 C 0.9940(8) 1.2242(7) 0.6313(4) 0.060(3) Uani 1 1 d . . . . .
H84A H 1.039007 1.191630 0.645445 0.090 Uiso 1 1 calc GR . . . .
H84B H 1.032694 1.272740 0.612713 0.090 Uiso 1 1 calc GR . . . .
H84C H 0.946299 1.189718 0.603411 0.090 Uiso 1 1 calc GR . . . .
F8 F 0.0823(6) 0.5126(6) 0.6626(7) 0.199(7) Uani 1 1 d . . . . .
C03R C 0.1247(7) 0.6937(6) 0.9773(5) 0.053(3) Uani 1 1 d . . . . .
H03A H 0.115660 0.748535 0.992303 0.064 Uiso 1 1 calc R . . . .
H03B H 0.117499 0.690940 0.934863 0.064 Uiso 1 1 calc R . . . .
B3 B 0.4707(12) 0.2609(8) 0.5565(6) 0.058(4) Uani 1 1 d . . . . .
F12 F 0.4370(8) 0.3249(5) 0.5652(8) 0.229(9) Uani 1 1 d . . . . .
B2 B 0.0343(10) 0.5612(9) 0.6510(8) 0.071(5) Uani 1 1 d . . . . .
F11 F 0.5053(15) 0.2583(6) 0.5111(6) 0.262(11) Uani 1 1 d . . . . .
F6 F -0.0189(14) 0.5214(11) 0.5994(6) 0.153(12) Uani 0.55(2) 1 d . . P A 1
F10 F 0.5446(14) 0.2748(9) 0.5895(11) 0.312(13) Uani 1 1 d . . . . .
F5 F -0.0485(7) 0.5704(6) 0.6646(9) 0.185(7) Uani 1 1 d . . . . .
F9 F 0.021(4) 0.580(4) 0.7079(10) 0.39(4) Uani 0.45(2) 1 d . . P A 2
O5 O -0.0474(16) 0.500(3) 0.5105(10) 0.24(2) Uani 0.5 1 d . . P . .
H6 H -0.049954 0.487273 0.545081 0.353 Uiso 0.5 1 calc GR . P . .

loop_
_atom_site_aniso_label
_atom_site_aniso_U_11
_atom_site_aniso_U_22
_atom_site_aniso_U_33
_atom_site_aniso_U_23
_atom_site_aniso_U_13
_atom_site_aniso_U_12
Cu1 0.0135(5) 0.0097(5) 0.0211(5) 0.0014(4) -0.0005(4) 0.0046(4)
Cu2 0.0241(6) 0.0250(6) 0.0315(6) 0.0065(5) 0.0023(5) 0.0055(5)
Cu3 0.0377(7) 0.0305(6) 0.0329(6) 0.0053(5) 0.0003(5) 0.0173(5)
P2 0.0107(10) 0.0095(9) 0.0189(10) 0.0024(8) 0.0010(8) 0.0052(8)
P3 0.0125(10) 0.0160(10) 0.0279(12) 0.0010(9) 0.0007(9) 0.0063(8)
P1 0.0134(10) 0.0114(10) 0.0250(11) 0.0038(8) 0.0000(9) 0.0053(8)
P4 0.0382(14) 0.0277(12) 0.0257(12) 0.0048(10) -0.0012(10) 0.0149(11)
Cl2 0.0404(18) 0.086(2) 0.157(4) 0.043(2) 0.018(2) 0.0246(17)
Cl1 0.0430(18) 0.123(3) 0.079(2) 0.040(2) -0.0014(16) -0.0088(18)
O3 0.014(3) 0.009(2) 0.026(3) 0.003(2) 0.001(2) 0.010(2)
O4 0.011(3) 0.009(2) 0.027(3) 0.003(2) -0.002(2) 0.005(2)
F1 0.035(3) 0.044(3) 0.041(3) 0.010(2) 0.011(2) 0.015(2)
F4 0.039(3) 0.053(3) 0.029(3) 0.004(2) -0.001(2) 0.013(3)
O1 0.041(4) 0.021(3) 0.022(3) 0.000(2) -0.005(3) 0.011(3)
O2 0.017(3) 0.015(3) 0.028(3) 0.010(2) 0.000(2) -0.001(2)
F2 0.036(3) 0.068(4) 0.046(3) -0.002(3) -0.003(3) -0.013(3)
N1 0.013(3) 0.010(3) 0.026(4) -0.001(3) -0.003(3) 0.003(3)
N2 0.014(3) 0.011(3) 0.022(4) 0.004(3) 0.000(3) 0.007(3)
F3 0.098(5) 0.072(4) 0.062(4) 0.016(3) 0.038(4) 0.062(4)
N4 0.028(4) 0.019(4) 0.026(4) -0.001(3) 0.006(3) 0.008(3)
F7 0.054(4) 0.043(3) 0.102(5) 0.016(3) -0.004(4) 0.013(3)
N6 0.026(4) 0.025(4) 0.032(4) 0.001(3) 0.002(3) 0.015(3)
C28 0.008(4) 0.015(4) 0.022(4) 0.005(3) 0.007(3) 0.007(3)
C16 0.015(4) 0.013(4) 0.022(4) -0.001(3) 0.002(3) 0.009(3)
F13 0.077(5) 0.045(4) 0.093(5) 0.005(3) 0.019(4) 0.004(3)
C11 0.013(4) 0.008(4) 0.022(4) 0.001(3) 0.009(3) 0.007(3)
N3 0.034(4) 0.019(4) 0.029(4) -0.002(3) 0.000(3) 0.009(3)
C23 0.016(4) 0.013(4) 0.017(4) 0.004(3) 0.006(3) 0.012(3)
C27 0.011(4) 0.017(4) 0.019(4) 0.006(3) 0.003(3) 0.012(3)
C26 0.014(4) 0.012(4) 0.017(4) 0.003(3) 0.004(3) 0.005(3)
C71 0.007(4) 0.014(4) 0.028(5) 0.004(3) 0.007(3) 0.007(3)
C24 0.012(4) 0.015(4) 0.018(4) 0.004(3) 0.001(3) 0.010(3)
C17 0.015(4) 0.004(3) 0.021(4) 0.003(3) -0.001(3) 0.006(3)
C5 0.013(4) 0.014(4) 0.020(4) 0.002(3) 0.000(3) 0.004(3)
C25 0.018(4) 0.023(4) 0.014(4) 0.009(3) 0.005(3) 0.013(4)
C4 0.025(5) 0.030(5) 0.031(5) -0.002(4) 0.005(4) 0.010(4)
C77 0.017(4) 0.016(4) 0.023(4) 0.003(3) 0.000(3) 0.001(3)
C22 0.028(5) 0.009(4) 0.023(4) 0.004(3) 0.001(4) 0.013(3)
C14 0.032(5) 0.023(4) 0.021(4) 0.007(4) 0.011(4) 0.017(4)
C29 0.014(4) 0.022(4) 0.033(5) 0.002(4) 0.000(4) 0.005(3)
C12 0.020(4) 0.014(4) 0.022(4) 0.004(3) 0.000(4) 0.004(3)
C13 0.027(5) 0.021(4) 0.020(4) -0.004(4) 0.001(4) 0.016(4)
C18 0.013(4) 0.009(4) 0.034(5) 0.010(3) -0.001(4) 0.000(3)
C30 0.021(5) 0.031(5) 0.043(5) 0.011(4) 0.008(4) 0.004(4)
C76 0.017(4) 0.014(4) 0.023(4) 0.002(3) 0.001(3) 0.003(3)
C10 0.012(4) 0.011(4) 0.041(5) 0.002(4) -0.003(4) 0.008(3)
C35 0.023(5) 0.018(4) 0.031(5) 0.005(4) 0.002(4) 0.012(4)
C53 0.028(5) 0.015(4) 0.025(5) 0.001(4) -0.001(4) 0.004(4)
C70 0.025(5) 0.017(4) 0.033(5) 0.006(4) 0.006(4) 0.007(4)
C75 0.027(5) 0.020(4) 0.026(5) 0.000(4) -0.001(4) 0.014(4)
C65 0.020(4) 0.015(4) 0.022(4) 0.007(3) 0.009(3) 0.006(3)
C15 0.021(4) 0.018(4) 0.027(5) -0.001(4) 0.003(4) 0.013(3)
C49 0.034(5) 0.028(5) 0.029(5) 0.001(4) 0.008(4) 0.011(4)
C59 0.021(4) 0.010(4) 0.021(4) 0.006(3) -0.005(3) 0.007(3)
C79 0.028(5) 0.027(5) 0.026(5) 0.003(4) 0.002(4) 0.015(4)
C19 0.013(4) 0.021(4) 0.043(6) 0.004(4) -0.004(4) 0.005(3)
C97 0.039(6) 0.041(6) 0.033(5) 0.004(4) -0.005(4) 0.022(5)
C7 0.034(5) 0.023(4) 0.025(5) 0.008(4) 0.004(4) 0.012(4)
C80 0.019(4) 0.018(4) 0.034(5) 0.006(4) -0.001(4) 0.008(3)
C9 0.012(4) 0.020(4) 0.056(6) 0.011(4) 0.016(4) 0.012(4)
C2 0.015(4) 0.035(5) 0.030(5) -0.001(4) -0.008(4) 0.008(4)
C1 0.016(4) 0.020(4) 0.029(5) 0.008(4) 0.007(4) 0.007(3)
C48 0.021(5) 0.022(4) 0.035(5) -0.004(4) 0.001(4) 0.010(4)
C3 0.026(5) 0.043(6) 0.028(5) 0.000(4) -0.011(4) 0.007(4)
N0AA 0.039(5) 0.028(4) 0.029(4) 0.002(3) 0.005(4) 0.012(3)
C43 0.015(4) 0.015(4) 0.034(5) -0.005(4) -0.002(4) 0.003(3)
C72 0.014(4) 0.012(4) 0.023(4) 0.005(3) 0.004(3) 0.010(3)
C20 0.021(5) 0.016(4) 0.042(6) 0.002(4) -0.017(4) 0.003(4)
C61 0.011(4) 0.028(5) 0.046(6) 0.009(4) -0.005(4) 0.005(4)
C60 0.028(5) 0.017(4) 0.039(5) 0.007(4) 0.000(4) 0.013(4)
C8 0.032(5) 0.023(5) 0.035(5) 0.003(4) 0.023(4) 0.017(4)
C66 0.033(5) 0.019(4) 0.035(5) 0.004(4) 0.005(4) 0.004(4)
C34 0.031(5) 0.023(4) 0.030(5) 0.001(4) 0.008(4) 0.016(4)
C101 0.031(5) 0.025(5) 0.032(5) 0.005(4) 0.010(4) 0.008(4)
C51 0.033(5) 0.033(5) 0.037(6) 0.002(4) 0.016(4) 0.008(4)
C92 0.033(5) 0.031(5) 0.027(5) 0.004(4) -0.006(4) 0.018(4)
C21 0.028(5) 0.016(4) 0.024(5) -0.001(3) -0.001(4) 0.003(4)
C106 0.031(5) 0.031(5) 0.034(5) -0.003(4) 0.003(4) 0.016(4)
C44 0.016(4) 0.017(4) 0.045(5) 0.005(4) 0.002(4) 0.005(4)
C31 0.014(4) 0.032(5) 0.039(5) -0.003(4) -0.004(4) 0.008(4)
C36 0.028(5) 0.015(4) 0.045(5) 0.005(4) 0.006(4) 0.014(4)
C64 0.023(5) 0.015(4) 0.036(5) 0.002(4) -0.004(4) 0.001(4)
C74 0.019(4) 0.019(4) 0.031(5) 0.012(4) 0.005(4) 0.012(4)
C69 0.031(5) 0.019(5) 0.046(6) 0.006(4) 0.011(4) 0.009(4)
C73 0.007(4) 0.018(4) 0.037(5) 0.006(4) 0.003(3) 0.001(3)
C50 0.024(5) 0.042(5) 0.035(5) 0.005(4) 0.012(4) 0.006(4)
C82 0.052(6) 0.025(5) 0.049(6) 0.017(4) -0.001(5) 0.002(5)
C02I 0.046(6) 0.042(6) 0.036(6) 0.003(5) 0.004(5) 0.022(5)
C78 0.027(5) 0.018(4) 0.035(5) 0.002(4) -0.006(4) -0.001(4)
C37 0.019(4) 0.019(4) 0.034(5) 0.000(4) -0.005(4) 0.007(4)
C45 0.019(5) 0.020(5) 0.074(7) 0.006(5) 0.003(5) 0.008(4)
C47 0.024(5) 0.041(5) 0.035(5) -0.003(4) 0.010(4) 0.006(4)
C52 0.052(6) 0.026(5) 0.029(5) 0.005(4) 0.007(5) 0.008(4)
C38 0.043(6) 0.030(5) 0.031(5) 0.006(4) 0.007(4) 0.012(4)
C68 0.046(6) 0.021(5) 0.032(5) -0.007(4) 0.010(5) 0.007(4)
C42 0.037(6) 0.020(5) 0.051(6) -0.006(4) 0.011(5) -0.003(4)
C105 0.042(6) 0.034(5) 0.031(5) 0.000(4) -0.004(4) 0.017(4)
C91 0.039(6) 0.041(6) 0.031(5) 0.008(4) -0.003(4) 0.015(5)
C32 0.021(5) 0.026(5) 0.055(6) 0.003(4) -0.002(4) 0.010(4)
C62 0.028(5) 0.035(5) 0.051(6) 0.010(5) -0.002(4) 0.017(4)
C90 0.035(5) 0.039(5) 0.036(5) 0.007(4) 0.004(4) 0.012(4)
C81 0.027(5) 0.026(5) 0.037(5) 0.019(4) 0.008(4) -0.005(4)
C40 0.020(5) 0.021(5) 0.077(8) -0.005(5) -0.001(5) 0.002(4)
C93 0.045(6) 0.046(6) 0.035(6) 0.005(5) -0.012(5) 0.022(5)
C54 0.038(5) 0.023(5) 0.031(5) 0.001(4) 0.001(4) 0.013(4)
C102 0.040(5) 0.027(5) 0.027(5) 0.004(4) 0.007(4) 0.012(4)
C103 0.035(5) 0.033(5) 0.042(6) 0.009(4) 0.010(4) 0.021(4)
C55 0.039(6) 0.041(6) 0.032(5) -0.002(4) -0.007(4) 0.010(5)
C63 0.028(5) 0.022(5) 0.050(6) 0.001(4) 0.005(4) 0.016(4)
B1 0.027(6) 0.032(6) 0.028(6) -0.002(5) 0.001(4) 0.016(5)
C67 0.044(6) 0.027(5) 0.026(5) -0.001(4) -0.008(4) 0.006(4)
C46 0.022(5) 0.028(5) 0.055(6) -0.011(5) 0.006(4) 0.011(4)
C39 0.053(7) 0.028(5) 0.040(6) -0.011(4) -0.013(5) 0.009(5)
C104 0.030(5) 0.041(6) 0.040(6) 0.015(5) 0.000(4) 0.017(4)
C96 0.054(7) 0.040(6) 0.053(7) 0.006(5) -0.017(5) 0.017(5)
C86 0.054(6) 0.045(6) 0.031(5) 0.009(5) 0.004(5) 0.026(5)
C98 0.057(7) 0.042(6) 0.035(6) 0.003(5) -0.006(5) 0.010(5)
C83 0.052(7) 0.046(6) 0.057(7) 0.023(5) -0.016(6) -0.020(5)
C88 0.047(6) 0.044(6) 0.040(6) 0.010(5) 0.011(5) 0.007(5)
C99 0.069(8) 0.049(7) 0.033(6) -0.008(5) -0.002(5) 0.015(6)
C100 0.061(7) 0.043(6) 0.040(6) -0.002(5) 0.011(5) 0.011(5)
C87 0.039(6) 0.048(6) 0.046(6) 0.012(5) -0.006(5) 0.005(5)
C57 0.054(7) 0.050(6) 0.034(6) 0.012(5) -0.003(5) 0.027(5)
C95 0.037(6) 0.045(6) 0.064(7) 0.008(6) -0.011(6) 0.013(5)
C41 0.041(6) 0.024(5) 0.069(7) 0.002(5) 0.025(5) 0.003(4)
C89 0.033(6) 0.064(7) 0.043(6) 0.015(5) 0.005(5) 0.009(5)
C56 0.039(6) 0.047(6) 0.043(6) 0.000(5) -0.003(5) 0.025(5)
C94 0.036(6) 0.071(8) 0.048(6) 0.009(6) -0.003(5) 0.027(6)
C58 0.059(7) 0.029(5) 0.037(6) 0.008(4) 0.006(5) 0.021(5)
C84 0.044(7) 0.090(9) 0.053(7) 0.037(6) 0.024(5) 0.021(6)
F8 0.063(5) 0.105(7) 0.46(2) 0.183(10) 0.082(9) 0.047(5)
C03R 0.047(7) 0.057(7) 0.063(7) 0.018(6) 0.006(5) 0.025(6)
B3 0.089(11) 0.041(8) 0.028(7) -0.008(6) 0.010(7) -0.013(8)
F12 0.145(9) 0.034(5) 0.51(2) 0.003(8) 0.196(13) 0.013(5)
B2 0.026(7) 0.060(9) 0.133(16) 0.046(10) 0.022(8) 0.011(7)
F11 0.51(3) 0.060(6) 0.186(12) 0.011(7) 0.238(16) 0.007(10)
F6 0.178(19) 0.130(15) 0.071(11) -0.062(10) 0.038(11) -0.112(14)
F10 0.261(18) 0.139(12) 0.48(3) 0.082(16) -0.22(2) -0.078(12)
F5 0.058(6) 0.097(7) 0.40(2) 0.003(10) 0.058(9) 0.012(5)
F9 0.49(7) 0.83(11) 0.059(17) 0.10(3) 0.10(3) 0.56(8)
O5 0.10(2) 0.45(5) 0.074(16) -0.13(3) 0.027(14) -0.07(3)

loop_
_atom_type_symbol
_atom_type_description
_atom_type_scat_dispersion_real
_atom_type_scat_dispersion_imag
_atom_type_scat_source
C C 0.0033 0.0016 'International Tables Vol C Tables 4.2.6.8 and 6.1.1.4'
H H 0.0000 0.0000 'International Tables Vol C Tables 4.2.6.8 and 6.1.1.4'
B B 0.0013 0.0007 'International Tables Vol C Tables 4.2.6.8 and 6.1.1.4'
Cl Cl 0.1484 0.1585 'International Tables Vol C Tables 4.2.6.8 and 6.1.1.4'
Cu Cu 0.3201 1.2651 'International Tables Vol C Tables 4.2.6.8 and 6.1.1.4'
F F 0.0171 0.0103 'International Tables Vol C Tables 4.2.6.8 and 6.1.1.4'
N N 0.0061 0.0033 'International Tables Vol C Tables 4.2.6.8 and 6.1.1.4'
O O 0.0106 0.0060 'International Tables Vol C Tables 4.2.6.8 and 6.1.1.4'
P P 0.1023 0.0942 'International Tables Vol C Tables 4.2.6.8 and 6.1.1.4'

loop_
_geom_angle_atom_site_label_1
_geom_angle_atom_site_label_2
_geom_angle_atom_site_label_3
_geom_angle
_geom_angle_site_symmetry_1
_geom_angle_site_symmetry_3
_geom_angle_publ_flag
P1 Cu1 P2 118.84(8) . . ?
N1 Cu1 P2 106.05(17) . . ?
N1 Cu1 P1 110.22(17) . . ?
N2 Cu1 P2 115.63(16) . . ?
N2 Cu1 P1 117.68(17) . . ?
N2 Cu1 N1 80.4(2) . . ?
N4 Cu2 P3 136.0(2) . . ?
N3 Cu2 P3 141.4(2) . . ?
N3 Cu2 N4 82.5(3) . . ?
N6 Cu3 P4 141.1(2) . . ?
N6 Cu3 N0AA 81.3(3) . . ?
N0AA Cu3 P4 137.5(2) . . ?
O3 P2 Cu1 111.20(19) . . ?
O3 P2 C11 106.7(3) . . ?
O3 P2 C17 105.8(3) . . ?
C11 P2 Cu1 115.5(2) . . ?
C17 P2 Cu1 111.2(2) . . ?
C17 P2 C11 105.8(3) . . ?
O4 P3 Cu2 114.71(19) . . ?
O4 P3 C43 102.8(3) . . ?
O4 P3 C37 100.2(3) . . ?
C43 P3 Cu2 118.5(3) . . ?
C37 P3 Cu2 114.6(3) . . ?
C37 P3 C43 103.6(4) . . ?
O2 P1 Cu1 110.29(19) . . ?
O2 P1 C65 110.3(3) . . ?
O2 P1 C59 107.7(3) . . ?
C65 P1 Cu1 115.2(2) . . ?
C65 P1 C59 104.0(3) . . ?
C59 P1 Cu1 109.0(2) . . ?
O1 P4 Cu3 118.6(2) . . ?
O1 P4 C92 101.8(4) . . ?
O1 P4 C91 98.6(4) . . ?
C92 P4 Cu3 114.2(3) . . ?
C92 P4 C91 105.4(4) . . ?
C91 P4 Cu3 115.9(3) . . ?
C23 O3 P2 129.1(4) . . ?
C25 O4 P3 120.7(4) . . ?
C75 O1 P4 122.7(5) . . ?
C71 O2 P1 135.3(5) . . ?
C10 N1 Cu1 127.6(5) . . ?
C6 N1 Cu1 113.2(5) . . ?
C6 N1 C10 118.5(6) . . ?
C5 N2 Cu1 114.6(5) . . ?
C5 N2 C1 117.7(6) . . ?
C1 N2 Cu1 127.6(5) . . ?
C53 N4 Cu2 113.3(5) . . ?
C53 N4 C49 118.0(7) . . ?
C49 N4 Cu2 127.7(5) . . ?
C106 N6 Cu3 128.0(5) . . ?
C102 N6 Cu3 114.2(5) . . ?
C102 N6 C106 117.5(7) . . ?
C23 C28 C29 124.8(6) . . ?
C27 C28 C23 114.7(6) . . ?
C27 C28 C29 120.5(6) . . ?
C15 C16 C11 120.5(7) . . ?
C16 C11 P2 125.3(6) . . ?
C16 C11 C12 118.7(7) . . ?
C12 C11 P2 115.9(5) . . ?
C54 N3 Cu2 112.9(5) . . ?
C54 N3 C55 118.6(7) . . ?
C55 N3 Cu2 127.7(6) . . ?
C28 C23 O3 116.9(6) . . ?
C24 C23 O3 120.9(6) . . ?
C24 C23 C28 122.2(6) . . ?
C28 C27 C26 126.2(6) . . ?
C27 C26 C33 121.3(6) . . ?
C25 C26 C27 115.3(6) . . ?
C25 C26 C33 123.4(6) . . ?
C76 C71 O2 122.5(7) . . ?
C76 C71 C72 121.4(7) . . ?
C72 C71 O2 116.1(6) . . ?
C23 C24 C25 120.6(6) . . ?
C22 C17 P2 120.8(6) . . ?
C22 C17 C18 118.2(7) . . ?
C18 C17 P2 120.0(6) . . ?
N2 C5 C4 123.1(7) . . ?
N2 C5 C6 115.9(6) . . ?
C4 C5 C6 120.9(7) . . ?
O4 C25 C26 119.2(6) . . ?
O4 C25 C24 119.9(6) . . ?
C26 C25 C24 120.9(7) . . ?
C5 C4 C3 118.6(8) . . ?
C79 C77 C72 110.9(6) . . ?
C79 C77 C78 106.3(6) . . ?
C80 C77 C79 110.0(6) . . ?
C80 C77 C72 109.1(6) . . ?
C80 C77 C78 108.4(6) . . ?
C78 C77 C72 112.2(6) . . ?
C21 C22 C17 121.0(7) . . ?
C15 C14 C13 120.1(7) . . ?
C28 C29 C31 109.3(6) . . ?
C28 C29 C32 113.1(6) . . ?
C30 C29 C28 110.5(6) . . ?
C30 C29 C31 110.5(7) . . ?
C30 C29 C32 106.7(6) . . ?
C31 C29 C32 106.8(6) . . ?
C13 C12 C11 121.1(7) . . ?
C12 C13 C14 119.4(7) . . ?
C19 C18 C17 120.8(7) . . ?
C71 C76 C75 120.6(7) . . ?
N1 C10 C9 121.8(8) . . ?
N1 C6 C5 115.0(6) . . ?
N1 C6 C7 121.5(7) . . ?
C7 C6 C5 123.5(7) . . ?
N4 C53 C52 121.5(8) . . ?
N4 C53 C54 114.3(7) . . ?
C52 C53 C54 124.2(7) . . ?
C65 C70 C69 119.9(8) . . ?
O1 C75 C74 117.3(7) . . ?
C76 C75 O1 120.6(7) . . ?
C76 C75 C74 122.1(7) . . ?
C26 C33 C34 110.0(6) . . ?
C35 C33 C26 108.5(6) . . ?
C35 C33 C34 111.3(6) . . ?
C36 C33 C26 110.9(6) . . ?
C36 C33 C35 107.1(6) . . ?
C36 C33 C34 108.9(6) . . ?
C70 C65 P1 115.5(6) . . ?
C70 C65 C66 118.9(7) . . ?
C66 C65 P1 124.9(6) . . ?
C16 C15 C14 120.1(7) . . ?
N4 C49 C50 123.1(8) . . ?
C60 C59 P1 117.8(5) . . ?
C60 C59 C64 119.1(7) . . ?
C64 C59 P1 122.4(6) . . ?
C20 C19 C18 120.1(8) . . ?
C96 C97 C92 120.1(9) . . ?
C8 C7 C6 119.4(8) . . ?
C8 C9 C10 119.5(7) . . ?
C3 C2 C1 118.8(7) . . ?
N2 C1 C2 123.1(7) . . ?
C43 C48 C47 118.4(7) . . ?
C2 C3 C4 118.7(8) . . ?
C101 N0AA Cu3 113.3(6) . . ?
C98 N0AA Cu3 127.4(6) . . ?
C98 N0AA C101 119.2(8) . . ?
C48 C43 P3 121.3(6) . . ?
C44 C43 P3 118.7(6) . . ?
C44 C43 C48 120.0(7) . . ?
C71 C72 C77 124.2(6) . . ?
C73 C72 C71 115.9(7) . . ?
C73 C72 C77 119.9(7) . . ?
C19 C20 C21 119.9(7) . . ?
C60 C61 C62 119.2(8) . . ?
C59 C60 C61 121.5(7) . . ?
C9 C8 C7 119.3(7) . . ?
C67 C66 C65 120.5(8) . . ?
N0AA C101 C02I 120.8(8) . . ?
N0AA C101 C102 115.7(7) . . ?
C02I C101 C102 123.5(8) . . ?
C52 C51 C50 118.8(8) . . ?
C97 C92 P4 118.5(7) . . ?
C97 C92 C93 118.4(8) . . ?
C93 C92 P4 123.1(7) . . ?
C22 C21 C20 120.0(7) . . ?
N6 C106 C105 123.8(8) . . ?
C43 C44 C45 120.2(8) . . ?
C63 C64 C59 119.5(7) . . ?
C75 C74 C73 114.5(7) . . ?
C75 C74 C81 123.3(7) . . ?
C73 C74 C81 122.2(7) . . ?
C68 C69 C70 120.4(8) . . ?
C72 C73 C74 125.5(7) . . ?
C49 C50 C51 118.6(8) . . ?
C101 C02I C100 119.1(9) . . ?
C38 C37 P3 116.1(6) . . ?
C42 C37 P3 125.1(7) . . ?
C42 C37 C38 118.8(8) . . ?
C46 C45 C44 120.6(8) . . ?
C46 C47 C48 120.9(8) . . ?
C53 C52 C51 119.9(8) . . ?
C37 C38 C39 119.4(8) . . ?
C69 C68 C67 120.9(8) . . ?
C37 C42 C41 121.5(9) . . ?
C106 C105 C104 119.4(8) . . ?
C90 C91 P4 119.3(7) . . ?
C90 C91 C86 120.2(8) . . ?
C86 C91 P4 120.5(7) . . ?
C63 C62 C61 119.1(8) . . ?
C91 C90 C89 118.5(9) . . ?
C74 C81 C82 109.6(7) . . ?
C74 C81 C83 111.9(7) . . ?
C83 C81 C82 107.2(7) . . ?
C84 C81 C74 110.7(7) . . ?
C84 C81 C82 110.7(7) . . ?
C84 C81 C83 106.7(8) . . ?
C41 C40 C39 121.4(8) . . ?
C94 C93 C92 121.2(9) . . ?
N3 C54 C53 115.5(7) . . ?
N3 C54 C58 121.2(8) . . ?
C58 C54 C53 123.3(8) . . ?
N6 C102 C101 115.0(7) . . ?
N6 C102 C103 122.0(8) . . ?
C103 C102 C101 123.0(8) . . ?
C102 C103 C104 118.9(8) . . ?
N3 C55 C56 122.5(9) . . ?
C64 C63 C62 121.5(8) . . ?
F4 B1 F1 109.0(7) . . ?
F2 B1 F1 107.2(7) . . ?
F2 B1 F4 108.9(7) . . ?
F3 B1 F1 109.2(7) . . ?
F3 B1 F4 109.0(7) . . ?
F3 B1 F2 113.4(8) . . ?
C66 C67 C68 119.3(8) . . ?
C45 C46 C47 119.8(8) . . ?
C40 C39 C38 119.7(9) . . ?
C105 C104 C103 118.4(8) . . ?
C97 C96 C95 119.9(10) . . ?
C91 C86 C87 119.7(9) . . ?
N0AA C98 C99 123.2(9) . . ?
C89 C88 C87 119.4(9) . . ?
C98 C99 C100 117.6(9) . . ?
C99 C100 C02I 120.1(9) . . ?
C88 C87 C86 119.8(9) . . ?
C58 C57 C56 119.7(8) . . ?
C94 C95 C96 121.4(10) . . ?
C40 C41 C42 119.1(9) . . ?
C88 C89 C90 122.1(10) . . ?
C55 C56 C57 118.4(9) . . ?
C95 C94 C93 119.0(10) . . ?
C57 C58 C54 119.5(9) . . ?
Cl1 C03R Cl2 110.8(5) . . ?
F12 B3 F13 114.0(13) . . ?
F11 B3 F13 112.8(12) . . ?
F11 B3 F12 111.8(15) . . ?
F11 B3 F10 103.2(19) . . ?
F10 B3 F13 111.2(13) . . ?
F10 B3 F12 102.8(15) . . ?
F7 B2 F6 102.6(13) . . ?
F8 B2 F7 112.0(10) . . ?
F8 B2 F6 101.9(17) . . ?
F8 B2 F5 134.0(14) . . ?
F8 B2 F9 91.4(19) . . ?
F5 B2 F7 111.4(12) . . ?
F5 B2 F6 82.7(14) . . ?
F5 B2 F9 63.2(18) . . ?
F9 B2 F7 105(3) . . ?
B2 F6 F5 43.4(7) . . ?
B2 F5 F6 53.9(12) . . ?
B2 F5 F9 63.3(14) . . ?
F5 F9 B2 53.6(14) . . ?

loop_
_geom_bond_atom_site_label_1
_geom_bond_atom_site_label_2
_geom_bond_distance
_geom_bond_site_symmetry_2
_geom_bond_publ_flag
Cu1 P2 2.238(2) . ?
Cu1 P1 2.220(2) . ?
Cu1 N1 2.076(6) . ?
Cu1 N2 2.039(6) . ?
Cu2 P3 2.125(2) . ?
Cu2 N4 2.014(7) . ?
Cu2 N3 1.998(7) . ?
Cu3 P4 2.146(2) . ?
Cu3 N6 2.014(6) . ?
Cu3 N0AA 2.027(7) . ?
P2 O3 1.643(5) . ?
P2 C11 1.820(7) . ?
P2 C17 1.814(7) . ?
P3 O4 1.661(5) . ?
P3 C43 1.814(8) . ?
P3 C37 1.813(8) . ?
P1 O2 1.632(5) . ?
P1 C65 1.811(8) . ?
P1 C59 1.814(7) . ?
P4 O1 1.633(6) . ?
P4 C92 1.784(9) . ?
P4 C91 1.815(9) . ?
Cl2 C03R 1.738(10) . ?
Cl1 C03R 1.732(10) . ?
O3 C23 1.403(8) . ?
O4 C25 1.396(9) . ?
F1 B1 1.411(11) . ?
F4 B1 1.388(10) . ?
O1 C75 1.393(9) . ?
O2 C71 1.401(8) . ?
F2 B1 1.379(11) . ?
N1 C10 1.361(9) . ?
N1 C6 1.347(9) . ?
N2 C5 1.334(9) . ?
N2 C1 1.340(9) . ?
F3 B1 1.362(10) . ?
N4 C53 1.346(10) . ?
N4 C49 1.348(10) . ?
F7 B2 1.374(13) . ?
N6 C106 1.353(10) . ?
N6 C102 1.347(10) . ?
C28 C23 1.399(9) . ?
C28 C27 1.399(9) . ?
C28 C29 1.525(10) . ?
C16 C11 1.388(10) . ?
C16 C15 1.378(10) . ?
F13 B3 1.353(13) . ?
C11 C12 1.389(10) . ?
N3 C54 1.356(10) . ?
N3 C55 1.357(11) . ?
C23 C24 1.369(10) . ?
C27 C26 1.400(10) . ?
C26 C25 1.397(10) . ?
C26 C33 1.535(10) . ?
C71 C76 1.364(10) . ?
C71 C72 1.395(10) . ?
C24 C25 1.399(10) . ?
C17 C22 1.383(10) . ?
C17 C18 1.411(10) . ?
C5 C4 1.382(11) . ?
C5 C6 1.495(10) . ?
C4 C3 1.396(11) . ?
C77 C79 1.531(10) . ?
C77 C80 1.524(10) . ?
C77 C72 1.536(10) . ?
C77 C78 1.531(10) . ?
C22 C21 1.379(10) . ?
C14 C13 1.385(11) . ?
C14 C15 1.384(11) . ?
C29 C30 1.525(10) . ?
C29 C31 1.540(11) . ?
C29 C32 1.545(10) . ?
C12 C13 1.379(10) . ?
C18 C19 1.378(10) . ?
C76 C75 1.379(10) . ?
C10 C9 1.373(11) . ?
C35 C33 1.534(10) . ?
C6 C7 1.386(10) . ?
C53 C52 1.376(11) . ?
C53 C54 1.490(11) . ?
C70 C65 1.391(10) . ?
C70 C69 1.392(11) . ?
C75 C74 1.398(11) . ?
C33 C34 1.535(10) . ?
C33 C36 1.517(10) . ?
C65 C66 1.404(11) . ?
C49 C50 1.370(11) . ?
C59 C60 1.384(10) . ?
C59 C64 1.392(10) . ?
C19 C20 1.372(11) . ?
C97 C92 1.392(12) . ?
C97 C96 1.377(13) . ?
C7 C8 1.377(11) . ?
C9 C8 1.371(12) . ?
C2 C1 1.386(11) . ?
C2 C3 1.375(11) . ?
C48 C43 1.396(11) . ?
C48 C47 1.413(11) . ?
N0AA C101 1.352(10) . ?
N0AA C98 1.341(11) . ?
C43 C44 1.380(10) . ?
C72 C73 1.391(10) . ?
C20 C21 1.397(11) . ?
C61 C60 1.386(10) . ?
C61 C62 1.393(11) . ?
C66 C67 1.381(11) . ?
C101 C02I 1.365(12) . ?
C101 C102 1.474(12) . ?
C51 C50 1.379(12) . ?
C51 C52 1.378(12) . ?
C92 C93 1.399(12) . ?
C106 C105 1.362(11) . ?
C44 C45 1.390(11) . ?
C64 C63 1.380(11) . ?
C74 C73 1.403(11) . ?
C74 C81 1.536(10) . ?
C69 C68 1.358(12) . ?
C82 C81 1.539(12) . ?
C02I C100 1.397(13) . ?
C37 C38 1.394(11) . ?
C37 C42 1.370(11) . ?
C45 C46 1.369(12) . ?
C47 C46 1.370(12) . ?
C38 C39 1.412(12) . ?
C68 C67 1.389(12) . ?
C42 C41 1.393(12) . ?
C105 C104 1.370(12) . ?
C91 C90 1.374(12) . ?
C91 C86 1.399(12) . ?
C62 C63 1.385(12) . ?
C90 C89 1.392(12) . ?
C81 C83 1.538(12) . ?
C81 C84 1.525(13) . ?
C40 C39 1.360(13) . ?
C40 C41 1.359(13) . ?
C93 C94 1.380(13) . ?
C54 C58 1.381(11) . ?
C102 C103 1.390(11) . ?
C103 C104 1.409(12) . ?
C55 C56 1.376(12) . ?
C96 C95 1.381(14) . ?
C86 C87 1.403(12) . ?
C98 C99 1.366(13) . ?
C88 C87 1.373(13) . ?
C88 C89 1.370(13) . ?
C99 C100 1.372(14) . ?
C57 C56 1.383(13) . ?
C57 C58 1.379(13) . ?
C95 C94 1.360(14) . ?
F8 B2 1.196(14) . ?
B3 F12 1.262(16) . ?
B3 F11 1.163(14) . ?
B3 F10 1.245(18) . ?
B2 F6 1.45(2) . ?
B2 F5 1.230(15) . ?
B2 F9 1.37(3) . ?
F6 F5 1.776(19) . ?
F5 F9 1.36(4) . ?
O5 O5 1.40(4) 2_566 ?
